data_2312993
loop_
_publ_author_name
'Seymour, Jr, Derik A'
'Amsbaugh, Ritter V.'
'Colcord, Charlotte G.'
'Fejes, Isabelle R.'
'Gebhardt, Lindsey C.'
'Yap, Glenn P. A.'
'Deegan, Meaghan M.'

_publ_section_title
;
 Structures of nickel-, copper-, and zinc-salophen derivatives.
;
_journal_coeditor_code ZO3072
_journal_issue 'Pt 7'
_journal_name_full 'Acta crystallographica. Section C, Structural chemistry'
_journal_page_first 336
_journal_page_last 350
_journal_paper_doi 10.1107/S2053229626005450
_journal_volume 82
_journal_year 2026
_chemical_formula_iupac '[Cu (C28 H30 N2 O2)]'
_chemical_formula_moiety 'C28 H30 Cu N2 O2'
_chemical_formula_sum 'C28 H30 Cu N2 O2'
_chemical_formula_weight 490.08
_chemical_name_systematic {4,4'-Di-<i>tert</i>-butyl-2,2'-[1,2-phenylenebis(nitrilomethylidyne)]diphenolato}copper(II)
_space_group_crystal_system monoclinic
_space_group_IT_number 15
_space_group_name_Hall '-C 2yc'
_space_group_name_H-M_alt 'C 1 2/c 1'
_atom_sites_solution_hydrogens geom
_atom_sites_solution_primary dual
_audit_creation_method
;
Olex2 1.5
(compiled 2026.04.28 svn.r5e53d421 for OlexSys, GUI svn.r7537)
;
_cell_angle_alpha 90
_cell_angle_beta 93.734(2)
_cell_angle_gamma 90
_cell_formula_units_Z 4
_cell_length_a 6.4952(4)
_cell_length_b 9.9895(6)
_cell_length_c 34.8262(19)
_cell_measurement_reflns_used 9744
_cell_measurement_temperature 100.00
_cell_measurement_theta_max 68.144
_cell_measurement_theta_min 5.090
_cell_volume 2254.9(2)
_computing_cell_refinement
;
SAINT (Bruker, 2016)
;
_computing_data_collection
;
APEX6 (Bruker, 2024)
;
_computing_data_reduction
;
SAINT (Bruker, 2016)
;
_computing_molecular_graphics
;
OLEX2 (Dolomanov <i>et al.</i>, 2009)
;
_computing_publication_material
;
OLEX2 (Dolomanov <i>et al.</i>, 2009)
;
_computing_structure_refinement
;
SHELXL2019 (Sheldrick, 2015<i>b</i>)
;
_computing_structure_solution
;
SHELXT2018 (Sheldrick, 2015<i>a</i>)
;
_diffrn_ambient_temperature 100.00
_diffrn_measured_fraction_theta_full 0.996
_diffrn_measured_fraction_theta_max 0.995
_diffrn_measurement_device_type 'Bruker D8 VENTURE PHOTON III'
_diffrn_radiation_type CuK\a
_diffrn_radiation_wavelength 1.54178
_diffrn_reflns_av_R_equivalents 0.0545
_diffrn_reflns_av_unetI/netI 0.0392
_diffrn_reflns_limit_h_max 7
_diffrn_reflns_limit_h_min -7
_diffrn_reflns_limit_k_max 12
_diffrn_reflns_limit_k_min -12
_diffrn_reflns_limit_l_max 41
_diffrn_reflns_limit_l_min -37
_diffrn_reflns_number 11021
_diffrn_reflns_theta_full 67.679
_diffrn_reflns_theta_max 68.139
_diffrn_reflns_theta_min 5.091
_diffrn_source_current 1.2
_diffrn_source_power 0.06
_diffrn_source_voltage 50.0
_exptl_absorpt_coefficient_mu 1.590
_exptl_absorpt_correction_T_max 0.7531
_exptl_absorpt_correction_T_min 0.5918
_exptl_absorpt_correction_type multi-scan
_exptl_absorpt_process_details
;
(SADABS; Bruker, 2016)
;
_exptl_crystal_colour yellow
_exptl_crystal_density_diffrn 1.444
_exptl_crystal_description block
_exptl_crystal_F_000 1028
_exptl_crystal_size_max 0.19
_exptl_crystal_size_mid 0.086
_exptl_crystal_size_min 0.082
_refine_diff_density_max 0.998
_refine_diff_density_min -1.034
_refine_ls_extinction_method none
_refine_ls_goodness_of_fit_ref 1.246
_refine_ls_hydrogen_treatment constr
_refine_ls_matrix_type full
_refine_ls_number_parameters 202
_refine_ls_number_reflns 2050
_refine_ls_number_restraints 212
_refine_ls_restrained_S_all 1.198
_refine_ls_R_factor_all 0.1078
_refine_ls_R_factor_gt 0.1012
_refine_ls_shift/su_max 0.000
_refine_ls_shift/su_mean 0.000
_refine_ls_structure_factor_coef Fsqd
_refine_ls_weighting_details 'w=1/[\s^2^(Fo^2^)+71.0353P] where P=(Fo^2^+2Fc^2^)/3'
_refine_ls_weighting_scheme calc
_refine_ls_wR_factor_gt 0.2520
_refine_ls_wR_factor_ref 0.2540
_reflns_number_gt 1966
_reflns_number_total 2050
_reflns_threshold_expression 'I > 2\s(I)'
_cod_data_source_file zo3072sup1.cif
_cod_data_source_block meag017
_cod_database_code 2312993
_shelx_space_group_comment
;
The symmetry employed for this shelxl refinement is uniquely defined
by the following loop, which should always be used as a source of
symmetry information in preference to the above space-group names.
They are only intended as comments.
;
_shelx_estimated_absorpt_t_min 0.752
_shelx_estimated_absorpt_t_max 0.881

loop_
_space_group_symop_operation_xyz
'x, y, z'
'-x, y, -z+1/2'
'x+1/2, y+1/2, z'
'-x+1/2, y+1/2, -z+1/2'
'-x, -y, -z'
'x, -y, z-1/2'
'-x+1/2, -y+1/2, -z'
'x+1/2, -y+1/2, z-1/2'

loop_
_atom_site_type_symbol
_atom_site_label
_atom_site_fract_x
_atom_site_fract_y
_atom_site_fract_z
_atom_site_U_iso_or_equiv
_atom_site_adp_type
_atom_site_calc_flag
_atom_site_occupancy
_atom_site_disorder_assembly
_atom_site_disorder_group
Cu Cu1 0.000000 0.33421(16) 0.250000 0.0122(5) Uani d 0.849(5) A 1
O O1 0.0579(8) 0.1992(5) 0.28824(15) 0.0136(8) Uani d 0.849(5) A 1
N N1 0.0764(10) 0.4818(6) 0.28576(18) 0.0134(8) Uani d 0.849(5) A 1
C C1 0.2025(10) 0.1040(4) 0.34586(16) 0.0166(11) Uani d 0.849(5) A 1
H H1 0.166152 0.017937 0.335964 0.020 Uiso calc 0.849(5) A 1
C C2 0.3088(10) 0.1159(5) 0.38165(15) 0.0174(11) Uani d 0.849(5) A 1
H H2 0.345078 0.037995 0.396212 0.021 Uiso calc 0.849(5) A 1
C C3 0.3620(10) 0.2418(7) 0.39613(12) 0.0174(10) Uani d 0.849(5) A 1
C C4 0.3088(11) 0.3557(5) 0.37483(16) 0.0164(11) Uani d 0.849(5) A 1
H H4 0.345192 0.441739 0.384729 0.020 Uiso calc 0.849(5) A 1
C C5 0.2026(10) 0.3438(5) 0.33904(15) 0.0151(9) Uani d 0.849(5) A 1
C C6 0.1494(9) 0.2179(6) 0.32456(12) 0.0151(9) Uani d 0.849(5) A 1
C C7 0.5035(14) 0.2488(8) 0.4352(2) 0.0193(12) Uani d 0.849(5) A 1
C C8 0.4428(15) 0.1387(8) 0.4630(2) 0.0245(17) Uani d 0.849(5) A 1
H H8A 0.297269 0.148972 0.468236 0.037 Uiso calc 0.849(5) A 1
H H8B 0.528526 0.146023 0.487125 0.037 Uiso calc 0.849(5) A 1
H H8C 0.463963 0.050765 0.451403 0.037 Uiso calc 0.849(5) A 1
C C9 0.4856(15) 0.3854(8) 0.4546(2) 0.0209(18) Uani d 0.849(5) A 1
H H9A 0.532213 0.455562 0.437485 0.031 Uiso calc 0.849(5) A 1
H H9B 0.571684 0.386453 0.478765 0.031 Uiso calc 0.849(5) A 1
H H9C 0.341491 0.401753 0.459937 0.031 Uiso calc 0.849(5) A 1
C C10 0.7303(13) 0.2284(9) 0.4258(3) 0.0233(18) Uani d 0.849(5) A 1
H H10A 0.744641 0.141940 0.412905 0.035 Uiso calc 0.849(5) A 1
H H10B 0.818810 0.229827 0.449660 0.035 Uiso calc 0.849(5) A 1
H H10C 0.771599 0.300427 0.408784 0.035 Uiso calc 0.849(5) A 1
C C11 0.1586(12) 0.4688(8) 0.3198(2) 0.0141(10) Uani d 0.849(5) A 1
H H11 0.193918 0.548479 0.333580 0.017 Uiso calc 0.849(5) A 1
C C12 0.0402(12) 0.6118(7) 0.2694(2) 0.0141(10) Uani d 0.849(5) A 1
C C13 0.0858(13) 0.7328(6) 0.2879(2) 0.0150(11) Uani d 0.849(5) A 1
H H13 0.146528 0.733266 0.313509 0.018 Uiso calc 0.849(5) A 1
C C14 0.0421(12) 0.8530(7) 0.2689(2) 0.0150(13) Uani d 0.849(5) A 1
H H14 0.070062 0.935537 0.281710 0.018 Uiso calc 0.849(5) A 1
Cu Cu1A 0.000000 0.1512(10) 0.250000 0.024(3) Uani d 0.151(5) A 2
O O1A 0.049(5) 0.286(3) 0.2886(6) 0.023(3) Uiso d 0.151(5) A 2
N N1A 0.0801(17) 0.003(2) 0.2854(5) 0.024(3) Uiso d 0.151(5) A 2
C C1A 0.205(6) 0.380(3) 0.3475(9) 0.021(4) Uiso d 0.151(5) A 2
H H1A 0.165253 0.467171 0.339063 0.026 Uiso calc 0.151(5) A 2
C C2A 0.318(6) 0.363(3) 0.3824(8) 0.020(4) Uiso d 0.151(5) A 2
H H2A 0.356671 0.438722 0.397770 0.024 Uiso calc 0.151(5) A 2
C C3A 0.376(5) 0.235(4) 0.3948(6) 0.019(4) Uiso d 0.151(5) A 2
C C4A 0.320(6) 0.125(3) 0.3723(9) 0.019(5) Uiso d 0.151(5) A 2
H H4A 0.359564 0.037355 0.380803 0.022 Uiso calc 0.151(5) A 2
C C5A 0.206(6) 0.142(3) 0.3375(8) 0.020(12) Uiso d 0.151(5) A 2
C C6A 0.149(5) 0.269(3) 0.3251(6) 0.022(3) Uiso d 0.151(5) A 2
C C7A 0.518(5) 0.245(3) 0.4338(7) 0.019(5) Uiso d 0.151(5) A 2
C C8A 0.505(7) 0.114(4) 0.4565(10) 0.018(6) Uiso d 0.151(5) A 2
H H8AA 0.360700 0.092832 0.460163 0.027 Uiso calc 0.151(5) A 2
H H8AB 0.580576 0.124207 0.481704 0.027 Uiso calc 0.151(5) A 2
H H8AC 0.567276 0.041262 0.442307 0.027 Uiso calc 0.151(5) A 2
C C9A 0.449(7) 0.362(4) 0.4584(11) 0.019(6) Uiso d 0.151(5) A 2
H H9AA 0.450226 0.444831 0.443494 0.028 Uiso calc 0.151(5) A 2
H H9AB 0.543412 0.370270 0.481415 0.028 Uiso calc 0.151(5) A 2
H H9AC 0.308891 0.344776 0.466192 0.028 Uiso calc 0.151(5) A 2
C C10A 0.744(4) 0.268(5) 0.4243(12) 0.019(6) Uiso d 0.151(5) A 2
H H10D 0.787703 0.194885 0.407819 0.029 Uiso calc 0.151(5) A 2
H H10E 0.832123 0.269592 0.448158 0.029 Uiso calc 0.151(5) A 2
H H10F 0.755034 0.353253 0.410754 0.029 Uiso calc 0.151(5) A 2
C C11A 0.158(3) 0.014(3) 0.3197(7) 0.024(4) Uiso d 0.151(5) A 2
H H11A 0.185020 -0.065079 0.334247 0.028 Uiso calc 0.151(5) A 2
C C12A 0.0434(13) -0.128(2) 0.2692(3) 0.024(4) Uiso d 0.151(5) A 2
C C13A 0.086(2) -0.249(2) 0.2880(3) 0.024(4) Uiso d 0.151(5) A 2
H H13A 0.144336 -0.249407 0.313684 0.029 Uiso calc 0.151(5) A 2
C C14A 0.043(2) -0.369(2) 0.2688(4) 0.024(5) Uiso d 0.151(5) A 2
H H14A 0.071699 -0.451544 0.281576 0.029 Uiso calc 0.151(5) A 2

loop_
_atom_site_aniso_label
_atom_site_aniso_U_11
_atom_site_aniso_U_22
_atom_site_aniso_U_33
_atom_site_aniso_U_12
_atom_site_aniso_U_13
_atom_site_aniso_U_23
Cu1 0.0147(8) 0.0073(7) 0.0143(8) 0.000 -0.0028(6) 0.000
O1 0.0167(15) 0.0078(15) 0.0158(15) -0.0006(13) -0.0037(13) -0.0007(13)
N1 0.0165(15) 0.0079(14) 0.0155(14) -0.0002(13) -0.0019(13) 0.0000(13)
C1 0.022(2) 0.0100(19) 0.018(2) 0.0009(18) -0.0023(18) -0.0005(18)
C2 0.023(2) 0.0101(19) 0.018(2) 0.0021(18) -0.0024(19) -0.0001(18)
C3 0.0238(19) 0.0095(18) 0.0182(19) 0.0012(16) -0.0028(17) -0.0007(16)
C4 0.0223(19) 0.0091(19) 0.0174(19) 0.0009(17) -0.0025(18) -0.0014(17)
C5 0.0197(17) 0.0084(17) 0.0166(17) 0.0005(15) -0.0025(15) -0.0005(15)
C6 0.0191(16) 0.0090(16) 0.0167(16) 0.0007(15) -0.0024(15) -0.0005(15)
C7 0.027(2) 0.010(2) 0.020(2) 0.0001(18) -0.0045(19) 0.0000(18)
C8 0.035(4) 0.014(3) 0.024(3) -0.004(3) -0.008(3) 0.004(3)
C9 0.030(4) 0.012(3) 0.020(3) -0.002(3) -0.005(3) 0.000(3)
C10 0.030(4) 0.013(3) 0.025(3) 0.001(3) -0.008(3) -0.001(3)
C11 0.0179(18) 0.0082(17) 0.0159(17) 0.0002(16) -0.0019(16) 0.0001(16)
C12 0.0173(19) 0.0079(19) 0.0168(19) -0.0002(17) -0.0017(17) 0.0003(16)
C13 0.018(2) 0.008(2) 0.019(2) -0.0001(18) -0.0021(18) 0.0007(18)
C14 0.018(2) 0.007(3) 0.019(2) 0.000(2) -0.002(2) 0.002(2)
Cu1A 0.025(3) 0.024(3) 0.023(3) 0.000 0.0008(14) 0.000

loop_
_atom_type_symbol
_atom_type_description
_atom_type_scat_dispersion_real
_atom_type_scat_dispersion_imag
_atom_type_scat_source
C C 0.0181 0.0091 'International Tables Vol C Tables 4.2.6.8 and 6.1.1.4'
H H 0.0000 0.0000 'International Tables Vol C Tables 4.2.6.8 and 6.1.1.4'
N N 0.0311 0.0180 'International Tables Vol C Tables 4.2.6.8 and 6.1.1.4'
O O 0.0492 0.0322 'International Tables Vol C Tables 4.2.6.8 and 6.1.1.4'
Cu Cu -1.9646 0.5888 'International Tables Vol C Tables 4.2.6.8 and 6.1.1.4'

loop_
_geom_angle_atom_site_label_1
_geom_angle_atom_site_label_2
_geom_angle_atom_site_label_3
_geom_angle_site_symmetry_1
_geom_angle_site_symmetry_3
_geom_angle
_geom_angle_publ_flag
O1 Cu1 O1 2 . 90.5(3) ?
O1 Cu1 N1 2 2 93.3(2) ?
O1 Cu1 N1 . 2 174.4(3) ?
O1 Cu1 N1 2 . 174.4(3) ?
O1 Cu1 N1 . . 93.3(2) ?
N1 Cu1 N1 . 2 83.2(4) ?
C6 O1 Cu1 . . 126.7(4) ?
C11 N1 Cu1 . . 125.7(5) ?
C11 N1 C12 . . 120.7(6) ?
C12 N1 Cu1 . . 113.5(5) ?
C2 C1 H1 . . 120.0 ?
C2 C1 C6 . . 120.0 ?
C6 C1 H1 . . 120.0 ?
C1 C2 H2 . . 120.0 ?
C1 C2 C3 . . 120.0 ?
C3 C2 H2 . . 120.0 ?
C2 C3 C4 . . 120.0 ?
C2 C3 C7 . . 117.7(4) ?
C4 C3 C7 . . 121.9(4) ?
C3 C4 H4 . . 120.0 ?
C5 C4 C3 . . 120.0 ?
C5 C4 H4 . . 120.0 ?
C4 C5 C6 . . 120.0 ?
C4 C5 C11 . . 114.6(5) ?
C6 C5 C11 . . 125.4(5) ?
O1 C6 C1 . . 117.2(4) ?
O1 C6 C5 . . 122.6(4) ?
C5 C6 C1 . . 120.0 ?
C8 C7 C3 . . 110.5(6) ?
C8 C7 C10 . . 109.1(7) ?
C9 C7 C3 . . 111.1(6) ?
C9 C7 C8 . . 109.2(6) ?
C9 C7 C10 . . 108.2(7) ?
C10 C7 C3 . . 108.6(6) ?
C7 C8 H8A . . 109.5 ?
C7 C8 H8B . . 109.5 ?
C7 C8 H8C . . 109.5 ?
H8A C8 H8B . . 109.5 ?
H8A C8 H8C . . 109.5 ?
H8B C8 H8C . . 109.5 ?
C7 C9 H9A . . 109.5 ?
C7 C9 H9B . . 109.5 ?
C7 C9 H9C . . 109.5 ?
H9A C9 H9B . . 109.5 ?
H9A C9 H9C . . 109.5 ?
H9B C9 H9C . . 109.5 ?
C7 C10 H10A . . 109.5 ?
C7 C10 H10B . . 109.5 ?
C7 C10 H10C . . 109.5 ?
H10A C10 H10B . . 109.5 ?
H10A C10 H10C . . 109.5 ?
H10B C10 H10C . . 109.5 ?
N1 C11 C5 . . 125.5(7) ?
N1 C11 H11 . . 117.2 ?
C5 C11 H11 . . 117.2 ?
C12 C12 N1 2 . 114.9(4) ?
C13 C12 N1 . . 125.3(7) ?
C13 C12 C12 . 2 119.8(4) ?
C12 C13 H13 . . 120.1 ?
C14 C13 C12 . . 119.7(6) ?
C14 C13 H13 . . 120.1 ?
C13 C14 H14 . . 119.8 ?
C14 C14 C13 2 . 120.4(4) ?
C14 C14 H14 2 . 119.8 ?
O1A Cu1A O1A . 2 90.7(17) ?
O1A Cu1A N1A . . 93.6(10) ?
O1A Cu1A N1A 2 . 172.1(11) ?
N1A Cu1A N1A 2 . 82.9(13) ?
C6A O1A Cu1A . . 127(2) ?
C11A N1A Cu1A . . 126(2) ?
C11A N1A C12A . . 120(2) ?
C12A N1A Cu1A . . 113.9(13) ?
C2A C1A H1A . . 120.0 ?
C2A C1A C6A . . 120.0 ?
C6A C1A H1A . . 120.0 ?
C1A C2A H2A . . 120.0 ?
C1A C2A C3A . . 120.0 ?
C3A C2A H2A . . 120.0 ?
C2A C3A C7A . . 110(2) ?
C4A C3A C2A . . 120.0 ?
C4A C3A C7A . . 130(2) ?
C3A C4A H4A . . 120.0 ?
C3A C4A C5A . . 120.0 ?
C5A C4A H4A . . 120.0 ?
C4A C5A C11A . . 111(3) ?
C6A C5A C4A . . 120.0 ?
C6A C5A C11A . . 129(3) ?
C1A C6A O1A . . 120(3) ?
C5A C6A O1A . . 119(3) ?
C5A C6A C1A . . 120.0 ?
C8A C7A C3A . . 110.0(12) ?
C8A C7A C10A . . 108.6(13) ?
C9A C7A C3A . . 110.5(13) ?
C9A C7A C8A . . 109.4(13) ?
C9A C7A C10A . . 109.0(13) ?
C10A C7A C3A . . 109.4(12) ?
C7A C8A H8AA . . 109.5 ?
C7A C8A H8AB . . 109.5 ?
C7A C8A H8AC . . 109.5 ?
H8AA C8A H8AB . . 109.5 ?
H8AA C8A H8AC . . 109.5 ?
H8AB C8A H8AC . . 109.5 ?
C7A C9A H9AA . . 109.5 ?
C7A C9A H9AB . . 109.5 ?
C7A C9A H9AC . . 109.5 ?
H9AA C9A H9AB . . 109.5 ?
H9AA C9A H9AC . . 109.5 ?
H9AB C9A H9AC . . 109.5 ?
C7A C10A H10D . . 109.5 ?
C7A C10A H10E . . 109.5 ?
C7A C10A H10F . . 109.5 ?
H10D C10A H10E . . 109.5 ?
H10D C10A H10F . . 109.5 ?
H10E C10A H10F . . 109.5 ?
N1A C11A C5A . . 123(3) ?
N1A C11A H11A . . 118.6 ?
C5A C11A H11A . . 118.6 ?
C12A C12A N1A 2 . 114.6(9) ?
C13A C12A N1A . . 125.6(12) ?
C12A C13A H13A . . 120.1 ?
C12A C13A C14A . . 119.7(7) ?
C14A C13A H13A . . 120.1 ?
C13A C14A H14A . . 119.8 ?
C14A C14A C13A 2 . 120.5(6) ?
C14A C14A H14A 2 . 119.8 ?

loop_
_geom_bond_atom_site_label_1
_geom_bond_atom_site_label_2
_geom_bond_site_symmetry_2
_geom_bond_distance
_geom_bond_publ_flag
Cu1 O1 2 1.916(5) ?
Cu1 O1 . 1.916(5) ?
Cu1 N1 . 1.973(6) ?
Cu1 N1 2 1.973(6) ?
O1 C6 . 1.375(6) ?
N1 C11 . 1.274(10) ?
N1 C12 . 1.431(10) ?
C1 H1 . 0.9500 ?
C1 C2 . 1.3900 ?
C1 C6 . 1.3900 ?
C2 H2 . 0.9500 ?
C2 C3 . 1.3900 ?
C3 C4 . 1.3900 ?
C3 C7 . 1.592(8) ?
C4 H4 . 0.9500 ?
C4 C5 . 1.3900 ?
C5 C6 . 1.3900 ?
C5 C11 . 1.437(8) ?
C7 C8 . 1.534(9) ?
C7 C9 . 1.532(9) ?
C7 C10 . 1.543(10) ?
C8 H8A . 0.9800 ?
C8 H8B . 0.9800 ?
C8 H8C . 0.9800 ?
C9 H9A . 0.9800 ?
C9 H9B . 0.9800 ?
C9 H9C . 0.9800 ?
C10 H10A . 0.9800 ?
C10 H10B . 0.9800 ?
C10 H10C . 0.9800 ?
C11 H11 . 0.9500 ?
C12 C12 2 1.416(15) ?
C12 C13 . 1.393(6) ?
C13 H13 . 0.9500 ?
C13 C14 . 1.393(6) ?
C14 C14 2 1.390(15) ?
C14 H14 . 0.9500 ?
Cu1A O1A . 1.913(18) ?
Cu1A O1A 2 1.913(18) ?
Cu1A N1A 2 1.975(18) ?
Cu1A N1A . 1.975(18) ?
O1A C6A . 1.398(19) ?
N1A C11A . 1.27(2) ?
N1A C12A . 1.44(2) ?
C1A H1A . 0.9500 ?
C1A C2A . 1.3900 ?
C1A C6A . 1.3900 ?
C2A H2A . 0.9500 ?
C2A C3A . 1.3900 ?
C3A C4A . 1.3900 ?
C3A C7A . 1.592(18) ?
C4A H4A . 0.9500 ?
C4A C5A . 1.3900 ?
C5A C6A . 1.3900 ?
C5A C11A . 1.44(2) ?
C7A C8A . 1.536(15) ?
C7A C9A . 1.533(15) ?
C7A C10A . 1.541(15) ?
C8A H8AA . 0.9800 ?
C8A H8AB . 0.9800 ?
C8A H8AC . 0.9800 ?
C9A H9AA . 0.9800 ?
C9A H9AB . 0.9800 ?
C9A H9AC . 0.9800 ?
C10A H10D . 0.9800 ?
C10A H10E . 0.9800 ?
C10A H10F . 0.9800 ?
C11A H11A . 0.9500 ?
C12A C12A 2 1.42(2) ?
C12A C13A . 1.393(6) ?
C13A H13A . 0.9500 ?
C13A C14A . 1.393(6) ?
C14A C14A 2 1.39(3) ?
C14A H14A . 0.9500 ?

loop_
_geom_torsion_atom_site_label_1
_geom_torsion_atom_site_label_2
_geom_torsion_atom_site_label_3
_geom_torsion_atom_site_label_4
_geom_torsion_site_symmetry_1
_geom_torsion_site_symmetry_2
_geom_torsion_site_symmetry_3
_geom_torsion_site_symmetry_4
_geom_torsion
_geom_torsion_publ_flag
Cu1 O1 C6 C1 . . . . -171.5(4) ?
Cu1 O1 C6 C5 . . . . 3.8(8) ?
Cu1 N1 C11 C5 . . . . -3.0(12) ?
Cu1 N1 C12 C12 . . . 2 -0.9(10) ?
Cu1 N1 C12 C13 . . . . -178.0(7) ?
N1 C12 C13 C14 . . . . -179.7(7) ?
C1 C2 C3 C4 . . . . 0.0 ?
C1 C2 C3 C7 . . . . -173.8(6) ?
C2 C1 C6 O1 . . . . 175.4(6) ?
C2 C1 C6 C5 . . . . 0.0 ?
C2 C3 C4 C5 . . . . 0.0 ?
C2 C3 C7 C8 . . . . -38.4(8) ?
C2 C3 C7 C9 . . . . -159.8(6) ?
C2 C3 C7 C10 . . . . 81.3(7) ?
C3 C4 C5 C6 . . . . 0.0 ?
C3 C4 C5 C11 . . . . -179.4(6) ?
C4 C3 C7 C8 . . . . 148.0(6) ?
C4 C3 C7 C9 . . . . 26.6(8) ?
C4 C3 C7 C10 . . . . -92.3(6) ?
C4 C5 C6 O1 . . . . -175.1(6) ?
C4 C5 C6 C1 . . . . 0.0 ?
C4 C5 C11 N1 . . . . 174.7(7) ?
C6 C1 C2 C3 . . . . 0.0 ?
C6 C5 C11 N1 . . . . -4.7(11) ?
C7 C3 C4 C5 . . . . 173.5(6) ?
C11 N1 C12 C12 . . . 2 176.3(9) ?
C11 N1 C12 C13 . . . . -0.8(11) ?
C11 C5 C6 O1 . . . . 4.2(8) ?
C11 C5 C6 C1 . . . . 179.4(7) ?
C12 N1 C11 C5 . . . . -179.8(7) ?
C12 C12 C13 C14 2 . . . 3.3(14) ?
C12 C13 C14 C14 . . . 2 -1.5(15) ?
Cu1A O1A C6A C1A . . . . 169(2) ?
Cu1A O1A C6A C5A . . . . -6(4) ?
Cu1A N1A C11A C5A . . . . -2(3) ?
Cu1A N1A C12A C12A . . . 2 0.0(6) ?
Cu1A N1A C12A C13A . . . . 179.9(8) ?
N1A C12A C13A C14A . . . . 180.00(8) ?
C1A C2A C3A C4A . . . . 0.0 ?
C1A C2A C3A C7A . . . . 175.9(18) ?
C2A C1A C6A O1A . . . . -175(3) ?
C2A C1A C6A C5A . . . . 0.0 ?
C2A C3A C4A C5A . . . . 0.0 ?
C2A C3A C7A C8A . . . . 156(2) ?
C2A C3A C7A C9A . . . . 35(2) ?
C2A C3A C7A C10A . . . . -85(2) ?
C3A C4A C5A C6A . . . . 0.0 ?
C3A C4A C5A C11A . . . . -178(3) ?
C4A C3A C7A C8A . . . . -29(3) ?
C4A C3A C7A C9A . . . . -150(3) ?
C4A C3A C7A C10A . . . . 90(3) ?
C4A C5A C6A O1A . . . . 175(3) ?
C4A C5A C6A C1A . . . . 0.0 ?
C4A C5A C11A N1A . . . . -170.1(16) ?
C6A C1A C2A C3A . . . . 0.0 ?
C6A C5A C11A N1A . . . . 13(4) ?
C7A C3A C4A C5A . . . . -175(2) ?
C11A N1A C12A C12A . . . 2 -179.9(12) ?
C11A N1A C12A C13A . . . . 0.00(7) ?
C11A C5A C6A O1A . . . . -8(4) ?
C11A C5A C6A C1A . . . . 177(4) ?
C12A N1A C11A C5A . . . . 178(2) ?
C12A C12A C13A C14A 2 . . . -0.1(13) ?
C12A C13A C14A C14A . . . 2 0.0(12) ?

_cod_database_fobs_code 2312993
